data_4085074
loop_
_publ_author_name
'Caldwell, Lorraine M.'
'Hill, Anthony F.'
'Stranger, Robert'
'Terrett, Richard N. L.'
'von Nessi, Kassetra M.'
'Ward, Jas S.'
'Willis, Anthony C.'

_publ_section_title
;
 Thioxoethenylidene (CCS) as a Bridging Ligand
;
_journal_issue 1
_journal_name_full Organometallics
_journal_page_first 328
_journal_paper_doi 10.1021/om5011319
_journal_volume 34
_journal_year 2015
_chemical_compound_source 'Research School of Chemistry'
_chemical_formula_moiety 'C36 H44 B2 Mo2 N12 O4 S1, C1 H2 Cl2'
_chemical_formula_sum 'C37 H46 B2 Cl2 Mo2 N12 O4 S'
_chemical_formula_weight 1039.32
_space_group_IT_number 2
_symmetry_cell_setting triclinic
_symmetry_space_group_name_Hall '-P 1'
_symmetry_space_group_name_H-M 'P -1'
_atom_sites_solution_hydrogens difmap
_atom_sites_solution_primary other
_audit_creation_date 14-05-06
_audit_creation_method CRYSTALS_ver_14.40
_cell_angle_alpha 87.4997(16)
_cell_angle_beta 72.4781(15)
_cell_angle_gamma 86.4878(12)
_cell_formula_units_Z 2
_cell_length_a 10.58920(10)
_cell_length_b 15.0648(3)
_cell_length_c 16.6403(3)
_cell_measurement_reflns_used 15595
_cell_measurement_temperature 150
_cell_measurement_theta_max 72
_cell_measurement_theta_min 4
_cell_volume 2525.73(7)
_computing_cell_refinement 'CrysAlis, (Oxford Diffraction, 2002)'
_computing_data_collection 'SuperNova, (Oxford Diffraction, 2010)'
_computing_data_reduction 'CrysAlis, (Oxford Diffraction, 2002)'
_computing_molecular_graphics 'Ortep-3 for windows (Farrugia, 1997)'
_computing_publication_material 'CRYSTALS (Betteridge et al., 2003)'
_computing_structure_refinement 'CRYSTALS (Betteridge et al., 2003)'
_computing_structure_solution 'Superflip (Palatinus & Chapuis, 2007)'
_diffrn_ambient_temperature 150
_diffrn_measured_fraction_theta_full 0.996
_diffrn_measured_fraction_theta_max 0.996
_diffrn_measurement_device Area
_diffrn_measurement_device_type 'Oxford Diffraction SuperNova'
_diffrn_measurement_method \w
_diffrn_radiation_monochromator graphite
_diffrn_radiation_type 'Cu K\a'
_diffrn_radiation_wavelength 1.54184
_diffrn_reflns_av_R_equivalents 0.035
_diffrn_reflns_limit_h_max 13
_diffrn_reflns_limit_h_min -12
_diffrn_reflns_limit_k_max 18
_diffrn_reflns_limit_k_min -18
_diffrn_reflns_limit_l_max 20
_diffrn_reflns_limit_l_min 0
_diffrn_reflns_number 15595
_diffrn_reflns_theta_full 72.290
_diffrn_reflns_theta_max 72.290
_diffrn_reflns_theta_min 2.940
_diffrn_standards_number 0
_exptl_absorpt_coefficient_mu 5.811
_exptl_absorpt_correction_T_max 0.86
_exptl_absorpt_correction_T_min 0.60
_exptl_absorpt_correction_type multi-scan
_exptl_absorpt_process_details 'CrysAlis, (Oxford Diffraction, 2002)'
_exptl_crystal_colour 'dark green'
_exptl_crystal_density_diffrn 1.367
_exptl_crystal_density_method 'not measured'
_exptl_crystal_description lath
_exptl_crystal_F_000 1056
_exptl_crystal_size_max 0.202
_exptl_crystal_size_mid 0.098
_exptl_crystal_size_min 0.026
_platon_squeeze_details
;
;
_refine_diff_density_max 1.28
_refine_diff_density_min -0.94
_refine_ls_extinction_method None
_refine_ls_goodness_of_fit_ref 0.9429
_refine_ls_hydrogen_treatment noref
_refine_ls_matrix_type full
_refine_ls_number_parameters 541
_refine_ls_number_reflns 9887
_refine_ls_number_restraints 0
_refine_ls_R_factor_all 0.0404
_refine_ls_R_factor_gt 0.0367
_refine_ls_shift/su_max 0.0019990
_refine_ls_shift/su_mean 0.0000603
_refine_ls_structure_factor_coef Fsqd
_refine_ls_weighting_details
;
 Method, part 1, Chebychev polynomial, (Watkin, 1994, Prince, 1982) 
 [weight] = 1.0/[A~0~*T~0~(x)+A~1~*T~1~(x) ... +A~n-1~]*T~n-1~(x)] 
 where A~i~ are the Chebychev coefficients listed below and x= Fcalc/Fmax 
 Method = Robust Weighting (Prince, 1982) 
 W = [weight] * [1-(deltaF/6*sigmaF)^2^]^2^ 
 A~i~ are: 
 0.253E+04 0.420E+04 0.264E+04 0.116E+04 271. 
;
_refine_ls_weighting_scheme calc
_refine_ls_wR_factor_all 0.0964
_refine_ls_wR_factor_gt 0.0909
_refine_ls_wR_factor_ref 0.0964
_reflns_limit_h_max 13
_reflns_limit_h_min -12
_reflns_limit_k_max 18
_reflns_limit_k_min -18
_reflns_limit_l_max 20
_reflns_limit_l_min 0
_reflns_number_gt 8958
_reflns_number_total 9930
_reflns_threshold_expression I>2.0\s(I)
_oxford_diffrn_Wilson_B_factor 2.17
_oxford_diffrn_Wilson_scale 0.07
_oxford_refine_ls_r_factor_ref 0.0404
_oxford_refine_ls_scale 3.94(3)
_oxford_reflns_number_all 9887
_oxford_reflns_threshold_expression_ref I>0.0\s(I)
_oxford_structure_analysis_title 'C:\Users\Jas\Desktop\KVN316-2-3\ At 21: 6 on'
_cod_data_source_file om5011319_si_003.cif
_cod_data_source_block Compound_3
_cod_depositor_comments
;
The following automatic conversions were performed:

'_atom_sites_solution_primary' value 'Other' changed to 'other'
according to
/home/saulius/struct/COD-crude-data--automatic-downloads/rss-feeds/ACS/lib/dictionaries/cif_core.dic
dictionary named 'cif_core.dic' version 2.4.2 from 2011-04-26.

Automatic conversion script
Id: cif_fix_values 2935 2014-11-11 08:27:57Z andrius 

 Adding full bibliography for 4085074--4085075.cif.
;
_cod_original_sg_symbol_H-M 'P -1 '
_cod_original_formula_sum 'C37 H46 B2 Cl2 Mo2 N12 O4 S1'
_cod_database_code 4085074

loop_
_symmetry_equiv_pos_as_xyz
x,y,z
-x,-y,-z

loop_
_atom_site_label
_atom_site_type_symbol
_atom_site_fract_x
_atom_site_fract_y
_atom_site_fract_z
_atom_site_U_iso_or_equiv
_atom_site_occupancy
_atom_site_adp_type
B1 B 0.3288(3) 0.5716(2) 0.3834(2) 0.0332 1.0000 Uani
B2 B 1.0924(3) 1.0891(2) 0.1820(2) 0.0326 1.0000 Uani
Cl101 Cl 0.19561(11) 0.80619(8) 0.50949(7) 0.0640 1.0000 Uani
Cl102 Cl -0.01403(12) 0.70652(9) 0.62314(10) 0.0871 1.0000 Uani
Mo1 Mo 0.53964(2) 0.721680(14) 0.289068(14) 0.0267 1.0000 Uani
Mo2 Mo 0.80859(2) 0.985867(14) 0.245829(14) 0.0253 1.0000 Uani
N11 N 0.3273(2) 0.71688(16) 0.29922(16) 0.0299 1.0000 Uani
N12 N 0.2565(2) 0.65124(16) 0.35116(17) 0.0318 1.0000 Uani
N21 N 0.5366(3) 0.58012(16) 0.25844(18) 0.0361 1.0000 Uani
N22 N 0.4327(2) 0.53107(16) 0.30553(18) 0.0338 1.0000 Uani
N31 N 0.4825(2) 0.67191(15) 0.42247(16) 0.0296 1.0000 Uani
N32 N 0.3961(2) 0.60420(16) 0.44616(16) 0.0305 1.0000 Uani
N41 N 0.8478(2) 1.13296(16) 0.21135(17) 0.0329 1.0000 Uani
N42 N 0.9769(2) 1.15791(16) 0.18283(17) 0.0333 1.0000 Uani
N51 N 0.9821(2) 0.96625(16) 0.13224(15) 0.0283 1.0000 Uani
N52 N 1.0932(2) 1.01381(17) 0.12288(16) 0.0314 1.0000 Uani
N61 N 0.9671(2) 0.99581(16) 0.30608(15) 0.0284 1.0000 Uani
N62 N 1.0721(2) 1.04896(16) 0.27150(16) 0.0297 1.0000 Uani
O3 O 0.4262(2) 0.91151(15) 0.35580(15) 0.0398 1.0000 Uani
O4 O 0.6055(3) 0.78233(18) 0.09876(15) 0.0500 1.0000 Uani
O5 O 0.5861(3) 1.04082(18) 0.41304(16) 0.0527 1.0000 Uani
O6 O 0.5740(2) 0.99065(17) 0.16648(15) 0.0442 1.0000 Uani
S1 S 0.77874(7) 0.68618(5) 0.28504(6) 0.0379 1.0000 Uani
C1 C 0.7029(3) 0.78828(19) 0.28094(18) 0.0279 1.0000 Uani
C2 C 0.7586(3) 0.87030(19) 0.26904(18) 0.0278 1.0000 Uani
C3 C 0.4698(3) 0.84504(19) 0.32981(19) 0.0310 1.0000 Uani
C4 C 0.5807(3) 0.7600(2) 0.1680(2) 0.0349 1.0000 Uani
C5 C 0.6657(3) 1.0208(2) 0.3529(2) 0.0334 1.0000 Uani
C6 C 0.6630(3) 0.9912(2) 0.19120(19) 0.0325 1.0000 Uani
C11 C 0.2399(3) 0.76871(19) 0.2715(2) 0.0330 1.0000 Uani
C12 C 0.1142(3) 0.7364(2) 0.3053(2) 0.0377 1.0000 Uani
C13 C 0.1277(3) 0.6620(2) 0.3542(2) 0.0374 1.0000 Uani
C14 C 0.2766(3) 0.8457(2) 0.2117(2) 0.0392 1.0000 Uani
C15 C 0.0246(3) 0.6016(3) 0.4044(3) 0.0524 1.0000 Uani
C21 C 0.6021(4) 0.5307(2) 0.1915(2) 0.0444 1.0000 Uani
C22 C 0.5384(4) 0.4509(2) 0.1961(3) 0.0478 1.0000 Uani
C23 C 0.4321(3) 0.4539(2) 0.2678(2) 0.0406 1.0000 Uani
C24 C 0.7222(5) 0.5597(3) 0.1246(3) 0.0676 1.0000 Uani
C25 C 0.3272(4) 0.3880(2) 0.3017(3) 0.0518 1.0000 Uani
C31 C 0.5115(3) 0.69413(19) 0.4924(2) 0.0321 1.0000 Uani
C32 C 0.4441(3) 0.6397(2) 0.5604(2) 0.0344 1.0000 Uani
C33 C 0.3724(3) 0.5845(2) 0.5293(2) 0.0343 1.0000 Uani
C34 C 0.6013(3) 0.7662(2) 0.4930(2) 0.0395 1.0000 Uani
C35 C 0.2821(3) 0.5141(2) 0.5752(2) 0.0427 1.0000 Uani
C41 C 0.7709(3) 1.2060(2) 0.2071(2) 0.0418 1.0000 Uani
C42 C 0.8500(4) 1.2780(2) 0.1764(3) 0.0475 1.0000 Uani
C43 C 0.9793(4) 1.2457(2) 0.1620(2) 0.0419 1.0000 Uani
C44 C 0.6227(4) 1.2050(2) 0.2332(3) 0.0562 1.0000 Uani
C45 C 1.1056(4) 1.2934(2) 0.1290(3) 0.0548 1.0000 Uani
C51 C 1.0140(3) 0.9058(2) 0.07257(18) 0.0322 1.0000 Uani
C52 C 1.1466(3) 0.9127(2) 0.02450(19) 0.0360 1.0000 Uani
C53 C 1.1936(3) 0.9802(2) 0.05826(19) 0.0342 1.0000 Uani
C54 C 0.9182(3) 0.8420(2) 0.0624(2) 0.0399 1.0000 Uani
C55 C 1.3304(3) 1.0133(3) 0.0363(2) 0.0466 1.0000 Uani
C61 C 0.9828(3) 0.9606(2) 0.37836(18) 0.0305 1.0000 Uani
C62 C 1.0968(3) 0.9909(2) 0.3904(2) 0.0351 1.0000 Uani
C63 C 1.1509(3) 1.0470(2) 0.3223(2) 0.0325 1.0000 Uani
C64 C 0.8867(3) 0.8983(2) 0.4332(2) 0.0376 1.0000 Uani
C65 C 1.2741(3) 1.0980(2) 0.3027(2) 0.0398 1.0000 Uani
C101 C 0.1208(4) 0.7725(3) 0.6135(3) 0.0544 1.0000 Uani
H1 H 0.2578 0.5228 0.4104 0.0324 1.0000 Uiso
H2 H 1.1865 1.1229 0.1561 0.0344 1.0000 Uiso
H121 H 0.0349 0.7605 0.2969 0.0447 1.0000 Uiso
H141 H 0.3352 0.8280 0.1577 0.0594 1.0000 Uiso
H142 H 0.3216 0.8895 0.2315 0.0593 1.0000 Uiso
H143 H 0.1994 0.8753 0.2024 0.0597 1.0000 Uiso
H151 H -0.0604 0.6254 0.4036 0.0788 1.0000 Uiso
H152 H 0.0249 0.5976 0.4623 0.0790 1.0000 Uiso
H153 H 0.0398 0.5430 0.3809 0.0793 1.0000 Uiso
H221 H 0.5621 0.4066 0.1591 0.0571 1.0000 Uiso
H241 H 0.7826 0.5109 0.1053 0.1030 1.0000 Uiso
H242 H 0.7673 0.6047 0.1441 0.1028 1.0000 Uiso
H243 H 0.6965 0.5848 0.0789 0.1034 1.0000 Uiso
H251 H 0.2427 0.4144 0.3047 0.0772 1.0000 Uiso
H252 H 0.3281 0.3695 0.3574 0.0768 1.0000 Uiso
H253 H 0.3475 0.3379 0.2656 0.0762 1.0000 Uiso
H321 H 0.4471 0.6418 0.6154 0.0404 1.0000 Uiso
H341 H 0.6024 0.7781 0.5487 0.0597 1.0000 Uiso
H342 H 0.5699 0.8195 0.4718 0.0588 1.0000 Uiso
H343 H 0.6871 0.7525 0.4593 0.0596 1.0000 Uiso
H351 H 0.3007 0.4607 0.5424 0.0633 1.0000 Uiso
H352 H 0.1920 0.5326 0.5842 0.0638 1.0000 Uiso
H353 H 0.2942 0.5010 0.6291 0.0648 1.0000 Uiso
H421 H 0.8210 1.3367 0.1689 0.0557 1.0000 Uiso
H441 H 0.5813 1.2631 0.2423 0.0840 1.0000 Uiso
H442 H 0.5937 1.1708 0.2840 0.0842 1.0000 Uiso
H443 H 0.5969 1.1778 0.1899 0.0846 1.0000 Uiso
H451 H 1.1632 1.2659 0.0773 0.0834 1.0000 Uiso
H452 H 1.1540 1.2898 0.1696 0.0826 1.0000 Uiso
H453 H 1.0848 1.3547 0.1175 0.0828 1.0000 Uiso
H521 H 1.1954 0.8788 -0.0203 0.0427 1.0000 Uiso
H541 H 0.8947 0.8006 0.1101 0.0600 1.0000 Uiso
H542 H 0.8381 0.8728 0.0579 0.0597 1.0000 Uiso
H543 H 0.9559 0.8090 0.0128 0.0593 1.0000 Uiso
H551 H 1.3883 0.9767 -0.0057 0.0689 1.0000 Uiso
H552 H 1.3282 1.0728 0.0174 0.0691 1.0000 Uiso
H553 H 1.3596 1.0098 0.0849 0.0686 1.0000 Uiso
H621 H 1.1290 0.9767 0.4350 0.0416 1.0000 Uiso
H641 H 0.8709 0.8533 0.3985 0.0575 1.0000 Uiso
H642 H 0.8054 0.9302 0.4596 0.0571 1.0000 Uiso
H643 H 0.9207 0.8701 0.4766 0.0565 1.0000 Uiso
H651 H 1.3376 1.0786 0.2516 0.0588 1.0000 Uiso
H652 H 1.2556 1.1614 0.2954 0.0592 1.0000 Uiso
H653 H 1.3155 1.0899 0.3464 0.0584 1.0000 Uiso
H1011 H 0.0907 0.8247 0.6477 0.0659 1.0000 Uiso
H1012 H 0.1837 0.7357 0.6347 0.0665 1.0000 Uiso

loop_
_atom_site_aniso_label
_atom_site_aniso_U_11
_atom_site_aniso_U_22
_atom_site_aniso_U_33
_atom_site_aniso_U_23
_atom_site_aniso_U_13
_atom_site_aniso_U_12
B1 0.0251(15) 0.0255(15) 0.050(2) 0.0132(14) -0.0136(14) -0.0055(12)
B2 0.0229(15) 0.0324(17) 0.0402(18) 0.0133(14) -0.0067(13) -0.0084(13)
Cl101 0.0569(6) 0.0734(7) 0.0532(5) 0.0146(5) -0.0076(4) 0.0048(5)
Cl102 0.0588(7) 0.0747(8) 0.1138(11) -0.0040(7) -0.0011(7) -0.0205(6)
Mo1 0.02226(12) 0.02098(12) 0.03634(13) 0.00699(9) -0.00867(9) -0.00411(8)
Mo2 0.01977(11) 0.02227(12) 0.03072(12) 0.00512(9) -0.00307(9) -0.00384(8)
N11 0.0250(11) 0.0265(12) 0.0395(13) 0.0078(10) -0.0118(10) -0.0049(9)
N12 0.0248(12) 0.0259(12) 0.0462(14) 0.0107(10) -0.0135(10) -0.0071(9)
N21 0.0343(13) 0.0242(12) 0.0490(15) 0.0032(11) -0.0115(12) -0.0043(10)
N22 0.0293(12) 0.0211(11) 0.0535(16) 0.0088(11) -0.0168(11) -0.0056(9)
N31 0.0258(11) 0.0238(11) 0.0398(13) 0.0129(10) -0.0112(10) -0.0069(9)
N32 0.0225(11) 0.0245(11) 0.0446(14) 0.0127(10) -0.0108(10) -0.0063(9)
N41 0.0257(12) 0.0255(12) 0.0442(14) 0.0084(10) -0.0063(10) -0.0031(9)
N42 0.0283(12) 0.0254(12) 0.0447(14) 0.0109(10) -0.0089(11) -0.0080(10)
N51 0.0227(11) 0.0274(11) 0.0308(12) 0.0063(9) -0.0027(9) -0.0024(9)
N52 0.0210(11) 0.0350(13) 0.0342(12) 0.0112(10) -0.0034(9) -0.0040(9)
N61 0.0212(11) 0.0280(12) 0.0343(12) 0.0054(10) -0.0054(9) -0.0073(9)
N62 0.0238(11) 0.0289(12) 0.0353(13) 0.0051(10) -0.0070(10) -0.0066(9)
O3 0.0305(11) 0.0306(12) 0.0554(14) -0.0006(10) -0.0086(10) -0.0009(9)
O4 0.0562(15) 0.0532(15) 0.0388(13) 0.0131(11) -0.0114(11) -0.0129(12)
O5 0.0446(14) 0.0567(16) 0.0445(14) -0.0080(12) 0.0071(11) -0.0069(12)
O6 0.0323(12) 0.0572(15) 0.0448(13) 0.0078(11) -0.0149(10) -0.0043(10)
S1 0.0257(3) 0.0262(3) 0.0608(5) 0.0072(3) -0.0125(3) -0.0007(3)
C1 0.0237(13) 0.0272(14) 0.0314(14) 0.0052(11) -0.0065(11) -0.0027(10)
C2 0.0209(13) 0.0302(14) 0.0301(14) 0.0035(11) -0.0047(10) -0.0011(10)
C3 0.0238(13) 0.0281(15) 0.0410(16) 0.0102(12) -0.0100(12) -0.0062(11)
C4 0.0320(15) 0.0297(15) 0.0418(17) 0.0060(12) -0.0090(13) -0.0083(12)
C5 0.0273(14) 0.0307(14) 0.0381(16) 0.0013(12) -0.0035(12) -0.0044(11)
C6 0.0269(14) 0.0343(15) 0.0311(14) 0.0071(12) -0.0016(12) -0.0031(12)
C11 0.0320(15) 0.0262(14) 0.0430(16) 0.0054(12) -0.0160(13) 0.0003(11)
C12 0.0289(15) 0.0340(16) 0.0536(19) 0.0072(14) -0.0190(14) 0.0003(12)
C13 0.0271(15) 0.0340(16) 0.0523(19) 0.0072(14) -0.0140(13) -0.0053(12)
C14 0.0394(17) 0.0310(15) 0.0512(19) 0.0113(14) -0.0220(15) 0.0002(13)
C15 0.0265(16) 0.052(2) 0.080(3) 0.0239(19) -0.0202(17) -0.0129(15)
C21 0.048(2) 0.0287(15) 0.054(2) -0.0040(14) -0.0121(16) 0.0005(14)
C22 0.050(2) 0.0312(16) 0.065(2) -0.0061(15) -0.0210(18) 0.0013(15)
C23 0.0419(18) 0.0261(14) 0.061(2) 0.0073(14) -0.0279(16) -0.0026(13)
C24 0.064(3) 0.052(2) 0.067(3) -0.014(2) 0.012(2) -0.006(2)
C25 0.050(2) 0.0253(15) 0.088(3) 0.0046(17) -0.033(2) -0.0083(14)
C31 0.0261(14) 0.0275(14) 0.0423(16) 0.0053(12) -0.0110(12) -0.0007(11)
C32 0.0295(15) 0.0354(15) 0.0372(16) 0.0096(12) -0.0102(12) 0.0002(12)
C33 0.0256(14) 0.0298(14) 0.0436(17) 0.0143(12) -0.0074(12) 0.0011(11)
C34 0.0387(17) 0.0389(17) 0.0419(17) 0.0049(13) -0.0126(14) -0.0111(14)
C35 0.0346(16) 0.0397(18) 0.0503(19) 0.0196(15) -0.0087(14) -0.0090(14)
C41 0.0398(17) 0.0276(15) 0.055(2) 0.0055(14) -0.0110(15) 0.0007(13)
C42 0.052(2) 0.0217(15) 0.069(2) 0.0090(15) -0.0207(18) -0.0028(14)
C43 0.051(2) 0.0248(15) 0.0496(19) 0.0115(13) -0.0147(16) -0.0114(14)
C44 0.0402(19) 0.0331(17) 0.091(3) 0.0065(18) -0.0159(19) 0.0060(15)
C45 0.055(2) 0.0343(18) 0.076(3) 0.0209(17) -0.019(2) -0.0218(16)
C51 0.0299(14) 0.0322(15) 0.0302(14) 0.0076(11) -0.0045(11) 0.0025(12)
C52 0.0316(15) 0.0436(17) 0.0268(14) 0.0054(12) -0.0020(12) 0.0052(13)
C53 0.0249(14) 0.0423(17) 0.0312(14) 0.0116(12) -0.0043(11) 0.0006(12)
C54 0.0407(17) 0.0379(17) 0.0378(16) 0.0004(13) -0.0068(14) -0.0033(14)
C55 0.0248(15) 0.070(2) 0.0384(17) 0.0139(16) -0.0005(13) -0.0056(15)
C61 0.0274(14) 0.0315(14) 0.0306(14) 0.0046(11) -0.0062(11) -0.0037(11)
C62 0.0324(15) 0.0380(16) 0.0352(15) 0.0051(12) -0.0106(12) -0.0064(12)
C63 0.0260(14) 0.0288(14) 0.0407(16) -0.0003(12) -0.0066(12) -0.0029(11)
C64 0.0357(16) 0.0414(17) 0.0352(16) 0.0084(13) -0.0094(13) -0.0115(13)
C65 0.0284(15) 0.0386(17) 0.0526(19) 0.0060(14) -0.0122(14) -0.0086(13)
C101 0.046(2) 0.064(2) 0.049(2) -0.0043(18) -0.0066(16) -0.0042(18)

loop_
_atom_type_symbol
_atom_type_scat_dispersion_real
_atom_type_scat_dispersion_imag
_atom_type_scat_Cromer_Mann_a1
_atom_type_scat_Cromer_Mann_b1
_atom_type_scat_Cromer_Mann_a2
_atom_type_scat_Cromer_Mann_b2
_atom_type_scat_Cromer_Mann_a3
_atom_type_scat_Cromer_Mann_b3
_atom_type_scat_Cromer_Mann_a4
_atom_type_scat_Cromer_Mann_b4
_atom_type_scat_Cromer_Mann_c
_atom_type_scat_source
C 0.0181 0.0091 2.3100 20.8439 1.0200 10.2075 1.5886 0.5687 0.8650 51.6512 0.2156 'International Tables Vol C 4.2.6.8 and 6.1.1.4'
H 0.0000 0.0000 0.4930 10.5109 0.3229 26.1257 0.1402 3.1424 0.0408 57.7998 0.0030 'International Tables Vol C 4.2.6.8 and 6.1.1.4'
B 0.0090 0.0039 2.0545 23.2185 1.3326 1.0210 1.0979 60.3498 0.7068 0.1403 -0.1932 'International Tables Vol C 4.2.6.8 and 6.1.1.4'
Cl 0.3639 0.7018 11.4604 0.0104 7.1964 1.1662 6.2556 18.5194 1.6455 47.7784 -9.5574 'International Tables Vol C 4.2.6.8 and 6.1.1.4'
Mo -0.0483 2.7339 3.7025 0.2772 17.2356 1.0958 12.8876 11.0040 3.7429 61.6584 4.3875 'International Tables Vol C 4.2.6.8 and 6.1.1.4'
N 0.0311 0.0180 12.2126 0.0057 3.1322 9.8933 2.0125 28.9975 1.1663 0.5826 -11.5290 'International Tables Vol C 4.2.6.8 and 6.1.1.4'
O 0.0492 0.0322 3.0485 13.2771 2.2868 5.7011 1.5463 0.3239 0.8670 32.9089 0.2508 'International Tables Vol C 4.2.6.8 and 6.1.1.4'
S 0.3331 0.5567 6.9053 1.4679 5.2034 22.2151 1.4379 0.2536 1.5863 56.1720 0.8669 'International Tables Vol C 4.2.6.8 and 6.1.1.4'

loop_
_geom_angle_atom_site_label_1
_geom_angle_atom_site_label_2
_geom_angle_atom_site_label_3
_geom_angle
_geom_angle_publ_flag
N12 B1 N22 107.1(3) yes
N12 B1 N32 109.6(2) yes
N22 B1 N32 110.9(2) yes
N12 B1 H1 108.0 no
N22 B1 H1 108.0 no
N32 B1 H1 113.0 no
N42 B2 N52 109.6(3) yes
N42 B2 N62 109.4(3) yes
N52 B2 N62 108.4(2) yes
N42 B2 H2 108.0 no
N52 B2 H2 107.5 no
N62 B2 H2 113.8 no
N11 Mo1 N21 81.05(9) yes
N11 Mo1 N31 85.94(9) yes
N21 Mo1 N31 84.79(10) yes
N11 Mo1 S1 165.80(6) yes
N21 Mo1 S1 85.98(7) yes
N31 Mo1 S1 87.16(6) yes
N11 Mo1 C1 152.12(10) yes
N21 Mo1 C1 125.93(10) yes
N31 Mo1 C1 101.98(10) yes
S1 Mo1 C1 41.91(8) yes
N11 Mo1 C3 78.32(10) yes
N21 Mo1 C3 158.85(10) yes
N31 Mo1 C3 89.19(11) yes
S1 Mo1 C3 114.00(8) yes
C1 Mo1 C3 75.15(11) yes
N11 Mo1 C4 90.59(11) yes
N21 Mo1 C4 91.93(11) yes
N31 Mo1 C4 175.55(10) yes
S1 Mo1 C4 95.62(9) yes
C1 Mo1 C4 82.38(12) yes
C3 Mo1 C4 92.84(12) yes
N41 Mo2 N51 82.04(9) yes
N41 Mo2 N61 83.06(9) yes
N51 Mo2 N61 81.74(9) yes
N41 Mo2 C2 172.84(10) yes
N51 Mo2 C2 100.16(10) yes
N61 Mo2 C2 103.97(10) yes
N41 Mo2 C5 90.41(11) yes
N51 Mo2 C5 170.69(11) yes
N61 Mo2 C5 91.98(11) yes
C2 Mo2 C5 87.99(12) yes
N41 Mo2 C6 91.04(11) yes
N51 Mo2 C6 99.32(10) yes
N61 Mo2 C6 173.82(11) yes
C2 Mo2 C6 81.89(12) yes
C5 Mo2 C6 86.20(12) yes
Mo1 N11 N12 117.49(17) yes
Mo1 N11 C11 135.3(2) yes
N12 N11 C11 106.9(2) yes
B1 N12 N11 120.8(2) yes
B1 N12 C13 128.9(2) yes
N11 N12 C13 109.4(2) yes
Mo1 N21 N22 118.54(19) yes
Mo1 N21 C21 133.7(2) yes
N22 N21 C21 106.4(3) yes
B1 N22 N21 120.3(2) yes
B1 N22 C23 129.2(3) yes
N21 N22 C23 110.2(3) yes
Mo1 N31 N32 118.81(18) yes
Mo1 N31 C31 134.54(19) yes
N32 N31 C31 106.6(2) yes
B1 N32 N31 119.8(2) yes
B1 N32 C33 129.8(2) yes
N31 N32 C33 109.8(2) yes
Mo2 N41 N42 118.71(18) yes
Mo2 N41 C41 134.5(2) yes
N42 N41 C41 106.7(2) yes
B2 N42 N41 120.1(2) yes
B2 N42 C43 130.1(3) yes
N41 N42 C43 109.7(3) yes
Mo2 N51 N52 119.13(18) yes
Mo2 N51 C51 132.7(2) yes
N52 N51 C51 107.3(2) yes
B2 N52 N51 121.4(2) yes
B2 N52 C53 129.7(3) yes
N51 N52 C53 108.9(3) yes
Mo2 N61 N62 121.22(18) yes
Mo2 N61 C61 132.02(19) yes
N62 N61 C61 106.7(2) yes
B2 N62 N61 119.0(2) yes
B2 N62 C63 130.8(2) yes
N61 N62 C63 109.6(2) yes
Mo1 S1 C1 52.48(10) yes
S1 C1 Mo1 85.61(12) yes
S1 C1 C2 128.2(2) yes
Mo1 C1 C2 145.9(2) yes
C1 C2 Mo2 169.9(2) yes
Mo1 C3 O3 176.4(3) yes
Mo1 C4 O4 179.3(3) yes
Mo2 C5 O5 179.6(3) yes
Mo2 C6 O6 174.0(3) yes
N11 C11 C12 109.1(3) yes
N11 C11 C14 124.1(3) yes
C12 C11 C14 126.7(3) yes
C11 C12 C13 106.7(3) yes
C11 C12 H121 126.9 no
C13 C12 H121 126.4 no
C12 C13 N12 107.8(3) yes
C12 C13 C15 129.3(3) yes
N12 C13 C15 122.9(3) yes
C11 C14 H141 112.1 no
C11 C14 H142 112.9 no
H141 C14 H142 106.1 no
C11 C14 H143 110.9 no
H141 C14 H143 107.6 no
H142 C14 H143 106.9 no
C13 C15 H151 109.1 no
C13 C15 H152 110.6 no
H151 C15 H152 107.7 no
C13 C15 H153 110.5 no
H151 C15 H153 109.2 no
H152 C15 H153 109.7 no
N21 C21 C22 109.1(3) yes
N21 C21 C24 123.6(3) yes
C22 C21 C24 127.2(3) yes
C21 C22 C23 106.5(3) yes
C21 C22 H221 126.8 no
C23 C22 H221 126.6 no
C22 C23 N22 107.8(3) yes
C22 C23 C25 129.4(3) yes
N22 C23 C25 122.8(3) yes
C21 C24 H241 110.9 no
C21 C24 H242 112.1 no
H241 C24 H242 108.8 no
C21 C24 H243 108.9 no
H241 C24 H243 108.5 no
H242 C24 H243 107.6 no
C23 C25 H251 110.4 no
C23 C25 H252 108.4 no
H251 C25 H252 108.8 no
C23 C25 H253 108.4 no
H251 C25 H253 110.9 no
H252 C25 H253 109.9 no
N31 C31 C32 109.2(3) yes
N31 C31 C34 123.1(3) yes
C32 C31 C34 127.7(3) yes
C31 C32 C33 106.4(3) yes
C31 C32 H321 126.1 no
C33 C32 H321 127.5 no
C32 C33 N32 107.9(3) yes
C32 C33 C35 128.6(3) yes
N32 C33 C35 123.4(3) yes
C31 C34 H341 112.1 no
C31 C34 H342 108.9 no
H341 C34 H342 106.5 no
C31 C34 H343 111.1 no
H341 C34 H343 109.6 no
H342 C34 H343 108.4 no
C33 C35 H351 109.5 no
C33 C35 H352 111.4 no
H351 C35 H352 108.5 no
C33 C35 H353 110.4 no
H351 C35 H353 109.5 no
H352 C35 H353 107.5 no
N41 C41 C42 109.7(3) yes
N41 C41 C44 122.3(3) yes
C42 C41 C44 128.1(3) yes
C41 C42 C43 106.2(3) yes
C41 C42 H421 126.8 no
C43 C42 H421 126.9 no
C42 C43 N42 107.7(3) yes
C42 C43 C45 129.5(3) yes
N42 C43 C45 122.8(3) yes
C41 C44 H441 112.4 no
C41 C44 H442 108.8 no
H441 C44 H442 108.6 no
C41 C44 H443 108.6 no
H441 C44 H443 109.1 no
H442 C44 H443 109.2 no
C43 C45 H451 110.6 no
C43 C45 H452 110.4 no
H451 C45 H452 107.1 no
C43 C45 H453 109.1 no
H451 C45 H453 110.0 no
H452 C45 H453 109.6 no
N51 C51 C52 109.6(3) yes
N51 C51 C54 122.8(3) yes
C52 C51 C54 127.6(3) yes
C51 C52 C53 106.0(3) yes
C51 C52 H521 128.4 no
C53 C52 H521 125.5 no
C52 C53 N52 108.2(3) yes
C52 C53 C55 129.9(3) yes
N52 C53 C55 121.8(3) yes
C51 C54 H541 110.8 no
C51 C54 H542 111.0 no
H541 C54 H542 108.2 no
C51 C54 H543 110.3 no
H541 C54 H543 108.3 no
H542 C54 H543 108.1 no
C53 C55 H551 108.8 no
C53 C55 H552 108.8 no
H551 C55 H552 111.6 no
C53 C55 H553 109.3 no
H551 C55 H553 109.0 no
H552 C55 H553 109.4 no
N61 C61 C62 109.7(2) yes
N61 C61 C64 121.8(3) yes
C62 C61 C64 128.5(3) yes
C61 C62 C63 106.3(3) yes
C61 C62 H621 126.5 no
C63 C62 H621 127.2 no
C62 C63 N62 107.7(3) yes
C62 C63 C65 129.2(3) yes
N62 C63 C65 123.0(3) yes
C61 C64 H641 108.6 no
C61 C64 H642 109.5 no
H641 C64 H642 109.2 no
C61 C64 H643 111.4 no
H641 C64 H643 109.3 no
H642 C64 H643 108.8 no
C63 C65 H651 111.1 no
C63 C65 H652 111.7 no
H651 C65 H652 107.1 no
C63 C65 H653 111.3 no
H651 C65 H653 107.2 no
H652 C65 H653 108.3 no
Cl102 C101 Cl101 112.0(2) yes
Cl102 C101 H1011 109.4 no
Cl101 C101 H1011 109.2 no
Cl102 C101 H1012 106.0 no
Cl101 C101 H1012 110.1 no
H1011 C101 H1012 110.0 no

loop_
_geom_bond_atom_site_label_1
_geom_bond_atom_site_label_2
_geom_bond_distance
_geom_bond_publ_flag
B1 N12 1.547(4) yes
B1 N22 1.546(5) yes
B1 N32 1.542(4) yes
B1 H1 1.069 no
B2 N42 1.550(4) yes
B2 N52 1.532(5) yes
B2 N62 1.541(4) yes
B2 H2 1.106 no
Cl101 C101 1.740(4) yes
Cl102 C101 1.754(4) yes
Mo1 N11 2.209(2) yes
Mo1 N21 2.218(3) yes
Mo1 N31 2.227(2) yes
Mo1 S1 2.5370(7) yes
Mo1 C1 2.018(3) yes
Mo1 C3 2.025(3) yes
Mo1 C4 1.995(3) yes
Mo2 N41 2.296(2) yes
Mo2 N51 2.220(2) yes
Mo2 N61 2.214(2) yes
Mo2 C2 1.842(3) yes
Mo2 C5 2.025(3) yes
Mo2 C6 2.008(3) yes
N11 N12 1.383(3) yes
N11 C11 1.348(4) yes
N12 C13 1.349(4) yes
N21 N22 1.379(4) yes
N21 C21 1.349(4) yes
N22 C23 1.347(4) yes
N31 N32 1.377(3) yes
N31 C31 1.349(4) yes
N32 C33 1.353(4) yes
N41 N42 1.376(3) yes
N41 C41 1.341(4) yes
N42 C43 1.352(4) yes
N51 N52 1.380(3) yes
N51 C51 1.330(4) yes
N52 C53 1.355(4) yes
N61 N62 1.376(3) yes
N61 C61 1.345(4) yes
N62 C63 1.353(4) yes
O3 C3 1.124(4) yes
O4 C4 1.143(4) yes
O5 C5 1.136(4) yes
O6 C6 1.137(4) yes
S1 C1 1.700(3) yes
C1 C2 1.383(4) yes
C11 C12 1.389(4) yes
C11 C14 1.486(4) yes
C12 C13 1.382(4) yes
C12 H121 0.941 no
C13 C15 1.491(4) yes
C14 H141 0.963 no
C14 H142 0.961 no
C14 H143 0.958 no
C15 H151 0.952 no
C15 H152 0.963 no
C15 H153 0.967 no
C21 C22 1.402(5) yes
C21 C24 1.491(6) yes
C22 C23 1.372(5) yes
C22 H221 0.901 no
C23 C25 1.498(5) yes
C24 H241 0.945 no
C24 H242 0.971 no
C24 H243 0.939 no
C25 H251 0.945 no
C25 H252 0.959 no
C25 H253 0.959 no
C31 C32 1.403(4) yes
C31 C34 1.489(4) yes
C32 C33 1.373(5) yes
C32 H321 0.928 no
C33 C35 1.496(4) yes
C34 H341 0.954 no
C34 H342 0.944 no
C34 H343 0.929 no
C35 H351 0.969 no
C35 H352 0.946 no
C35 H353 0.953 no
C41 C42 1.393(5) yes
C41 C44 1.498(5) yes
C42 C43 1.378(5) yes
C42 H421 0.934 no
C43 C45 1.500(5) yes
C44 H441 0.953 no
C44 H442 0.947 no
C44 H443 0.961 no
C45 H451 0.984 no
C45 H452 0.961 no
C45 H453 0.960 no
C51 C52 1.400(4) yes
C51 C54 1.489(5) yes
C52 C53 1.370(5) yes
C52 H521 0.923 no
C53 C55 1.495(4) yes
C54 H541 0.969 no
C54 H542 0.963 no
C54 H543 0.949 no
C55 H551 0.950 no
C55 H552 0.937 no
C55 H553 0.948 no
C61 C62 1.389(4) yes
C61 C64 1.494(4) yes
C62 C63 1.382(4) yes
C62 H621 0.918 no
C63 C65 1.497(4) yes
C64 H641 0.964 no
C64 H642 0.952 no
C64 H643 0.970 no
C65 H651 0.955 no
C65 H652 0.974 no
C65 H653 0.956 no
C101 H1011 0.971 no
C101 H1012 0.977 no

loop_
_platon_squeeze_void_nr
_platon_squeeze_void_average_x
_platon_squeeze_void_average_y
_platon_squeeze_void_average_z
_platon_squeeze_void_volume
_platon_squeeze_void_count_electrons
_platon_squeeze_void_content
1 -0.206 0.500 1.000 444 94 ' '
